data_4115782
loop_
_publ_author_name
'Chaomin Li'
'Emily A. Pace'
'Mei-Chih Liang'
'Emil Lobkovsky'
'Thomas D. Gilmore'
'John A. Porco'

_publ_section_title
;
 Total Synthesis of the NF-\kB Inhibitor (-)-Cycloepoxydon: Utilization of
 Tartrate-Mediated Nucleophilic Epoxidation
;
_journal_name_full 'Journal of the American Chemical Society'
_journal_page_first 11308
_journal_page_last 11309
_journal_paper_doi 10.1021/ja0169769
_journal_volume 123
_journal_year 2001
_chemical_formula_sum 'C12 H16 O5'
_chemical_formula_weight 240.25
_chemical_name_systematic
; 
 ? 
;
_space_group_IT_number 4
_symmetry_cell_setting monoclinic
_symmetry_space_group_name_Hall 'P 2yb'
_symmetry_space_group_name_H-M 'P 1 21 1'
_atom_sites_solution_hydrogens mixed
_atom_sites_solution_primary direct
_atom_sites_solution_secondary difmap
_audit_creation_method SHELXL-97
_cell_angle_alpha 90.00
_cell_angle_beta 92.890(5)
_cell_angle_gamma 90.00
_cell_formula_units_Z 2
_cell_length_a 7.1459(10)
_cell_length_b 4.5094(7)
_cell_length_c 17.904(3)
_cell_measurement_temperature 173(2)
_cell_volume 576.20(15)
_computing_cell_refinement SAINT+
_computing_data_collection SMART
_computing_data_reduction SAINT+
_computing_molecular_graphics SHELXTL
_computing_publication_material SHELXTL
_computing_structure_refinement 'SHELXL-97 (Sheldrick, 1997)'
_computing_structure_solution 'SHELXS-97 (Sheldrick, 1990)'
_diffrn_ambient_temperature 173(2)
_diffrn_measured_fraction_theta_full 0.989
_diffrn_measured_fraction_theta_max 0.989
_diffrn_measurement_device_type 'Bruker 1K CCD'
_diffrn_measurement_method '0.3 deg. omega scans'
_diffrn_radiation_monochromator graphite
_diffrn_radiation_source 'fine-focus sealed tube'
_diffrn_radiation_type MoK\a
_diffrn_radiation_wavelength 0.71073
_diffrn_reflns_av_R_equivalents 0.0471
_diffrn_reflns_av_sigmaI/netI 0.0826
_diffrn_reflns_limit_h_max 7
_diffrn_reflns_limit_h_min -7
_diffrn_reflns_limit_k_max 4
_diffrn_reflns_limit_k_min -5
_diffrn_reflns_limit_l_max 15
_diffrn_reflns_limit_l_min -19
_diffrn_reflns_number 2626
_diffrn_reflns_theta_full 23.25
_diffrn_reflns_theta_max 23.25
_diffrn_reflns_theta_min 3.02
_exptl_absorpt_coefficient_mu 0.108
_exptl_absorpt_correction_T_max 0.9978
_exptl_absorpt_correction_T_min 0.4849
_exptl_absorpt_correction_type SADABS
_exptl_crystal_colour colorless
_exptl_crystal_density_diffrn 1.385
_exptl_crystal_description 'flat needle'
_exptl_crystal_F_000 256
_exptl_crystal_size_max 0.60
_exptl_crystal_size_mid 0.10
_exptl_crystal_size_min 0.02
_refine_diff_density_max 0.229
_refine_diff_density_min -0.207
_refine_diff_density_rms 0.049
_refine_ls_abs_structure_details 'Flack H D (1983), Acta Cryst. A39, 876-881'
_refine_ls_abs_structure_Flack 1(3)
_refine_ls_extinction_method none
_refine_ls_goodness_of_fit_ref 1.046
_refine_ls_hydrogen_treatment mixed
_refine_ls_matrix_type full
_refine_ls_number_parameters 207
_refine_ls_number_reflns 1540
_refine_ls_number_restraints 1
_refine_ls_restrained_S_all 1.046
_refine_ls_R_factor_all 0.0695
_refine_ls_R_factor_gt 0.0519
_refine_ls_shift/su_max 0.306
_refine_ls_shift/su_mean 0.030
_refine_ls_structure_factor_coef Fsqd
_refine_ls_weighting_details 'calc w=1/[\s^2^(Fo^2^)+(0.0604P)^2^+0.1573P] where P=(Fo^2^+2Fc^2^)/3'
_refine_ls_weighting_scheme calc
_refine_ls_wR_factor_gt 0.1186
_refine_ls_wR_factor_ref 0.1268
_reflns_number_gt 1283
_reflns_number_total 1540
_reflns_threshold_expression >2sigma(I)
_cod_data_source_file ja0169769_s3.cif
_cod_data_source_block porco4
_cod_original_cell_volume 576.22(14)
_cod_database_code 4115782

loop_
_symmetry_equiv_pos_as_xyz
'x, y, z'
'-x, y+1/2, -z'

loop_
_atom_site_label
_atom_site_type_symbol
_atom_site_fract_x
_atom_site_fract_y
_atom_site_fract_z
_atom_site_U_iso_or_equiv
_atom_site_adp_type
_atom_site_occupancy
_atom_site_symmetry_multiplicity
_atom_site_calc_flag
_atom_site_refinement_flags
O1 O 0.4464(4) 0.2899(8) 0.07011(17) 0.0234(8) Uani 1 1 d .
H1O H 0.433(7) 0.407(14) 0.109(3) 0.049(18) Uiso 1 1 d .
O2 O 0.9295(4) 0.0011(7) 0.06774(17) 0.0289(9) Uani 1 1 d .
O3 O 1.0490(4) 0.4551(8) 0.21821(16) 0.0325(9) Uani 1 1 d .
O4 O 0.6135(4) 0.1116(7) 0.33066(15) 0.0225(8) Uani 1 1 d .
O5 O 0.3781(4) -0.2855(7) 0.17404(17) 0.0231(8) Uani 1 1 d .
H5O H 0.301(10) -0.362(19) 0.201(3) 0.09(3) Uiso 1 1 d .
C1 C 0.5985(6) 0.1000(11) 0.0925(2) 0.0211(11) Uani 1 1 d .
H1 H 0.567(6) -0.111(12) 0.070(2) 0.023(13) Uiso 1 1 d .
C2 C 0.7724(6) 0.1979(11) 0.0544(2) 0.0222(11) Uani 1 1 d .
H2 H 0.756(5) 0.266(11) 0.002(2) 0.025(12) Uiso 1 1 d .
C3 C 0.9411(6) 0.2971(11) 0.0978(2) 0.0211(11) Uani 1 1 d .
H3 H 1.018(6) 0.426(12) 0.076(2) 0.021(12) Uiso 1 1 d .
C4 C 0.9332(5) 0.3109(11) 0.1804(2) 0.0207(11) Uani 1 1 d .
C5 C 0.7761(5) 0.1649(10) 0.2164(2) 0.0192(10) Uani 1 1 d .
C6 C 0.7919(6) 0.1409(14) 0.2994(3) 0.0236(11) Uani 1 1 d .
H6B H 0.842(6) 0.330(12) 0.322(2) 0.017(11) Uiso 1 1 d .
H6A H 0.858(5) -0.025(10) 0.3101(19) 0.000(10) Uiso 1 1 d .
C7 C 0.5049(6) -0.1255(11) 0.2964(2) 0.0207(11) Uani 1 1 d .
H7 H 0.565(6) -0.322(13) 0.297(2) 0.024(12) Uiso 1 1 d .
C8 C 0.4563(6) -0.0405(11) 0.2162(2) 0.0193(10) Uani 1 1 d .
H8 H 0.375(5) 0.116(10) 0.217(2) 0.007(10) Uiso 1 1 d .
C9 C 0.6222(5) 0.0748(10) 0.1759(2) 0.0173(11) Uani 1 1 d .
C10 C 0.3352(6) -0.1666(13) 0.3422(3) 0.0238(11) Uani 1 1 d .
H10B H 0.250(5) -0.311(11) 0.319(2) 0.012(11) Uiso 1 1 d .
H10A H 0.283(6) 0.028(11) 0.340(2) 0.016(12) Uiso 1 1 d .
C11 C 0.3784(7) -0.2701(14) 0.4219(3) 0.0275(13) Uani 1 1 d .
H11B H 0.454(7) -0.139(15) 0.445(3) 0.043(17) Uiso 1 1 d .
H11A H 0.441(7) -0.466(13) 0.422(3) 0.035(14) Uiso 1 1 d .
C12 C 0.2033(7) -0.3105(18) 0.4650(3) 0.0539(19) Uani 1 1 d .
H12A H 0.134(2) -0.117(6) 0.4666(3) 0.081 Uiso 1 1 calc R
H12B H 0.2393(13) -0.376(3) 0.5175(16) 0.081 Uiso 1 1 calc R
H12C H 0.121(3) -0.465(5) 0.4397(8) 0.081 Uiso 1 1 calc R

loop_
_atom_site_aniso_label
_atom_site_aniso_U_11
_atom_site_aniso_U_22
_atom_site_aniso_U_33
_atom_site_aniso_U_23
_atom_site_aniso_U_13
_atom_site_aniso_U_12
O1 0.0144(16) 0.031(2) 0.0245(18) -0.0014(17) -0.0023(12) 0.0004(15)
O2 0.0186(16) 0.029(2) 0.0397(19) -0.0048(17) 0.0060(13) 0.0013(15)
O3 0.0203(17) 0.046(2) 0.0320(19) -0.0036(18) 0.0041(14) -0.0170(17)
O4 0.0113(14) 0.028(2) 0.0290(18) -0.0054(15) 0.0042(12) -0.0062(14)
O5 0.0192(16) 0.022(2) 0.0289(18) -0.0060(15) 0.0053(14) -0.0104(14)
C1 0.015(2) 0.022(3) 0.026(3) -0.001(2) 0.0061(18) -0.001(2)
C2 0.022(2) 0.020(3) 0.024(3) 0.003(2) 0.0047(19) -0.001(2)
C3 0.014(2) 0.021(3) 0.029(3) 0.003(2) 0.0053(19) -0.008(2)
C4 0.004(2) 0.023(3) 0.035(3) -0.002(2) -0.0024(18) -0.0019(19)
C5 0.012(2) 0.017(3) 0.029(2) -0.004(2) 0.0032(18) 0.0011(18)
C6 0.011(2) 0.027(3) 0.033(3) -0.003(3) 0.0020(18) -0.005(2)
C7 0.016(2) 0.021(3) 0.025(3) -0.001(2) -0.0003(18) -0.003(2)
C8 0.011(2) 0.016(3) 0.031(3) 0.000(2) 0.0053(17) -0.003(2)
C9 0.012(2) 0.016(3) 0.024(2) -0.005(2) 0.0049(17) -0.0004(18)
C10 0.010(2) 0.034(3) 0.028(3) 0.000(2) 0.0019(18) -0.006(2)
C11 0.021(2) 0.035(4) 0.027(3) 0.000(2) 0.004(2) -0.003(3)
C12 0.033(3) 0.092(6) 0.037(3) 0.010(4) 0.017(2) -0.006(3)

loop_
_atom_type_symbol
_atom_type_description
_atom_type_scat_dispersion_real
_atom_type_scat_dispersion_imag
_atom_type_scat_source
C C 0.0033 0.0016 'International Tables Vol C Tables 4.2.6.8 and 6.1.1.4'
H H 0.0000 0.0000 'International Tables Vol C Tables 4.2.6.8 and 6.1.1.4'
O O 0.0106 0.0060 'International Tables Vol C Tables 4.2.6.8 and 6.1.1.4'

loop_
_geom_angle_atom_site_label_1
_geom_angle_atom_site_label_2
_geom_angle_atom_site_label_3
_geom_angle
C3 O2 C2 61.4(3)
C6 O4 C7 112.1(3)
O1 C1 C9 111.8(3)
O1 C1 C2 109.2(4)
C9 C1 C2 114.7(4)
O2 C2 C3 59.3(3)
O2 C2 C1 113.3(4)
C3 C2 C1 121.3(4)
O2 C3 C2 59.4(3)
O2 C3 C4 114.0(4)
C2 C3 C4 118.0(4)
O3 C4 C5 120.0(4)
O3 C4 C3 120.9(4)
C5 C4 C3 118.9(4)
C9 C5 C4 121.1(4)
C9 C5 C6 122.2(4)
C4 C5 C6 116.5(4)
O4 C6 C5 112.0(3)
O4 C7 C10 106.9(4)
O4 C7 C8 108.0(4)
C10 C7 C8 113.3(4)
O5 C8 C7 111.7(4)
O5 C8 C9 107.9(3)
C7 C8 C9 113.2(3)
C5 C9 C1 124.1(4)
C5 C9 C8 119.0(4)
C1 C9 C8 116.7(3)
C7 C10 C11 114.6(4)
C12 C11 C10 112.5(4)

loop_
_geom_bond_atom_site_label_1
_geom_bond_atom_site_label_2
_geom_bond_distance
O1 C1 1.425(5)
O2 C3 1.440(6)
O2 C2 1.442(5)
O3 C4 1.229(5)
O4 C6 1.424(5)
O4 C7 1.440(5)
O5 C8 1.435(6)
C1 C9 1.499(6)
C1 C2 1.513(6)
C2 C3 1.471(6)
C3 C4 1.483(6)
C4 C5 1.478(6)
C5 C9 1.348(6)
C5 C6 1.488(6)
C7 C10 1.509(6)
C7 C8 1.510(6)
C8 C9 1.511(6)
C10 C11 1.518(7)
C11 C12 1.514(6)
